data_4350348
loop_
_publ_author_name
'Rath, Sankar Prasad'
'Olmstead, Marilyn M.'
'Balch, Alan L.'

_publ_section_title
;
 Electron distribution in iron octaethyloxophlorin complexes. Importance
 of the Fe(III) oxophlorin trianion form in the bis-pyridine and
 bis-imidazole complexes.
;
_journal_issue 15
_journal_name_full 'Inorganic chemistry'
_journal_page_first 6083
_journal_page_last 6093
_journal_paper_doi 10.1021/ic0607033
_journal_volume 45
_journal_year 2006
_chemical_formula_moiety 'C46 H53 Fe N6 O'
_chemical_formula_sum 'C46 H53 Fe N6 O'
_chemical_formula_weight 761.79
_chemical_name_common (py)2Fe(OEPO)
_space_group_IT_number 2
_space_group_name_Hall '-P 1'
_space_group_name_H-M_alt 'P -1'
_symmetry_cell_setting triclinic
_symmetry_space_group_name_H-M 'P -1'
_atom_sites_solution_hydrogens geom
_atom_sites_solution_primary direct
_atom_sites_solution_secondary difmap
_audit_creation_method SHELXL-97
_cell_angle_alpha 80.329(2)
_cell_angle_beta 90.060(3)
_cell_angle_gamma 66.255(2)
_cell_formula_units_Z 1
_cell_length_a 9.8604(12)
_cell_length_b 10.2419(13)
_cell_length_c 10.5271(13)
_cell_measurement_reflns_used 783
_cell_measurement_temperature 90(2)
_cell_measurement_theta_max 50.6
_cell_measurement_theta_min 2.6
_cell_volume 956.5(2)
_computing_cell_refinement SAINT
_computing_data_collection 'SMART 5.054 (Bruker, 2002)'
_computing_data_reduction 'SAINT 6.36A (Bruker, 2002)'
_computing_molecular_graphics 'SHELXL 5.1, XP (Sheldrick, 1994)'
_computing_publication_material SHELXL97
_computing_structure_refinement 'SHELXL97 (Sheldrick, 1997)'
_computing_structure_solution 'SHELXS-97 (Sheldrick, 1990)'
_diffrn_ambient_temperature 90(2)
_diffrn_detector_area_resol_mean 8.3
_diffrn_measured_fraction_theta_full 0.997
_diffrn_measured_fraction_theta_max 0.997
_diffrn_measurement_device_type 'Bruker SMART 1000'
_diffrn_measurement_method \w
_diffrn_radiation_monochromator graphite
_diffrn_radiation_source 'normal-focus sealed tube'
_diffrn_radiation_type MoK\a
_diffrn_radiation_wavelength 0.71073
_diffrn_reflns_av_R_equivalents 0.0402
_diffrn_reflns_av_sigmaI/netI 0.0593
_diffrn_reflns_limit_h_max 12
_diffrn_reflns_limit_h_min -12
_diffrn_reflns_limit_k_max 13
_diffrn_reflns_limit_k_min -13
_diffrn_reflns_limit_l_max 13
_diffrn_reflns_limit_l_min -12
_diffrn_reflns_number 11607
_diffrn_reflns_theta_full 27.50
_diffrn_reflns_theta_max 27.50
_diffrn_reflns_theta_min 1.97
_diffrn_standards_number 0
_exptl_absorpt_coefficient_mu 0.439
_exptl_absorpt_correction_T_max 0.966
_exptl_absorpt_correction_T_min 0.917
_exptl_absorpt_correction_type multi-scan
_exptl_absorpt_process_details 'SADABS 2.10 (Sheldrick, 2003)'
_exptl_crystal_colour blue
_exptl_crystal_density_diffrn 1.322
_exptl_crystal_density_method 'not measured'
_exptl_crystal_description plate
_exptl_crystal_F_000 405
_exptl_crystal_size_max 0.20
_exptl_crystal_size_mid 0.15
_exptl_crystal_size_min 0.08
_refine_diff_density_max 0.401
_refine_diff_density_min -0.301
_refine_diff_density_rms 0.062
_refine_ls_extinction_method none
_refine_ls_goodness_of_fit_ref 1.029
_refine_ls_hydrogen_treatment constr
_refine_ls_matrix_type full
_refine_ls_number_parameters 254
_refine_ls_number_reflns 4384
_refine_ls_number_restraints 0
_refine_ls_restrained_S_all 1.029
_refine_ls_R_factor_all 0.0739
_refine_ls_R_factor_gt 0.0438
_refine_ls_shift/su_max 0.000
_refine_ls_shift/su_mean 0.000
_refine_ls_structure_factor_coef Fsqd
_refine_ls_weighting_details 'calc w=1/[\s^2^(Fo^2^)+(0.0301P)^2^+0.7128P] where P=(Fo^2^+2Fc^2^)/3'
_refine_ls_weighting_scheme calc
_refine_ls_wR_factor_gt 0.0890
_refine_ls_wR_factor_ref 0.1057
_reflns_number_gt 3203
_reflns_number_total 4384
_reflns_threshold_expression O>2\s(I)
_cod_data_source_file ic0607033si20060425_045435.cif
_cod_data_source_block sr89
_cod_depositor_comments
;
The following automatic conversions were performed:

data item '_symmetry_cell_setting' value 'Triclinic' was changed to
'triclinic' in accordance with the
/home/saulius/struct/COD-crude-data/automatic-downloads/DataCite-retrospective/ACS/depositions/lib/dictionaries/cif_core.dic
dictionary named 'cif_core.dic' version 2.4.2 last updated on
2011-04-26.

Automatic conversion script
Id: cif_fix_values 6909 2019-04-08 15:41:33Z antanas 
;
_cod_database_code 4350348

loop_
_symmetry_equiv_pos_as_xyz
'x, y, z'
'-x, -y, -z'

loop_
_atom_site_label
_atom_site_type_symbol
_atom_site_fract_x
_atom_site_fract_y
_atom_site_fract_z
_atom_site_U_iso_or_equiv
_atom_site_adp_type
_atom_site_occupancy
_atom_site_symmetry_multiplicity
_atom_site_calc_flag
_atom_site_refinement_flags
Fe1 Fe 0.5000 0.5000 0.5000 0.01977(13) Uani 1 2 d S
O1 O 0.8680(6) 0.2530(6) 0.8492(5) 0.0472(13) Uiso 0.39 1 d P
O2 O 0.6560(19) 0.0705(19) 0.3240(17) 0.043(4) Uiso 0.11 1 d P
N1 N 0.56389(19) 0.55381(19) 0.66176(17) 0.0205(4) Uani 1 1 d .
N2 N 0.66428(19) 0.29571(19) 0.55096(17) 0.0204(4) Uani 1 1 d .
N3 N 0.6567(2) 0.5767(2) 0.38949(18) 0.0246(4) Uani 1 1 d .
C1 C 0.5048(2) 0.6887(2) 0.6961(2) 0.0221(5) Uani 1 1 d .
C2 C 0.5836(2) 0.6872(2) 0.8118(2) 0.0236(5) Uani 1 1 d .
C3 C 0.6912(2) 0.5492(2) 0.8483(2) 0.0230(5) Uani 1 1 d .
C4 C 0.6780(2) 0.4670(2) 0.7537(2) 0.0214(5) Uani 1 1 d .
C5 C 0.7694(2) 0.3202(2) 0.7548(2) 0.0227(5) Uani 1 1 d .
H5 H 0.8447 0.2670 0.8291 0.027 Uiso 0.61 1 d P
C6 C 0.7624(2) 0.2394(2) 0.6599(2) 0.0214(5) Uani 1 1 d .
C7 C 0.8517(2) 0.0877(2) 0.6647(2) 0.0220(5) Uani 1 1 d .
C8 C 0.8054(2) 0.0513(2) 0.5581(2) 0.0221(5) Uani 1 1 d .
C9 C 0.6892(2) 0.1811(2) 0.4877(2) 0.0207(5) Uani 1 1 d .
C10 C 0.6120(3) 0.1897(2) 0.3731(2) 0.0241(5) Uani 1 1 d .
H10 H 0.6428 0.0994 0.3355 0.029 Uiso 0.89 1 d P
C11 C 0.5537(3) 0.8147(3) 0.8770(2) 0.0301(5) Uani 1 1 d .
H11A H 0.5356 0.9014 0.8099 0.036 Uiso 1 1 calc R
H11B H 0.6438 0.7958 0.9317 0.036 Uiso 1 1 calc R
C12 C 0.4226(3) 0.8483(3) 0.9604(3) 0.0386(6) Uani 1 1 d .
H12A H 0.4127 0.9303 1.0017 0.058 Uiso 1 1 calc R
H12B H 0.4390 0.7631 1.0270 0.058 Uiso 1 1 calc R
H12C H 0.3316 0.8732 0.9064 0.058 Uiso 1 1 calc R
C13 C 0.7987(3) 0.4930(3) 0.9656(2) 0.0326(6) Uani 1 1 d .
H13A H 0.8190 0.5738 0.9881 0.039 Uiso 1 1 calc R
H13B H 0.8936 0.4192 0.9450 0.039 Uiso 1 1 calc R
C14 C 0.7420(3) 0.4261(3) 1.0814(3) 0.0455(7) Uani 1 1 d .
H14A H 0.8173 0.3892 1.1545 0.068 Uiso 1 1 calc R
H14B H 0.7215 0.3461 1.0598 0.068 Uiso 1 1 calc R
H14C H 0.6505 0.4999 1.1049 0.068 Uiso 1 1 calc R
C15 C 0.9712(3) -0.0113(3) 0.7672(2) 0.0294(5) Uani 1 1 d .
H15A H 1.0232 0.0441 0.7974 0.035 Uiso 1 1 calc R
H15B H 1.0447 -0.0901 0.7288 0.035 Uiso 1 1 calc R
C16 C 0.9141(3) -0.0782(3) 0.8826(3) 0.0474(8) Uani 1 1 d .
H16A H 0.9968 -0.1377 0.9473 0.071 Uiso 1 1 calc R
H16B H 0.8688 -0.1392 0.8547 0.071 Uiso 1 1 calc R
H16C H 0.8396 -0.0011 0.9204 0.071 Uiso 1 1 calc R
C17 C 0.8554(3) -0.0966(2) 0.5237(2) 0.0282(5) Uani 1 1 d .
H17A H 0.9572 -0.1578 0.5634 0.034 Uiso 1 1 calc R
H17B H 0.8585 -0.0878 0.4288 0.034 Uiso 1 1 calc R
C18 C 0.7530(3) -0.1700(3) 0.5694(3) 0.0392(6) Uani 1 1 d .
H18A H 0.7864 -0.2637 0.5412 0.059 Uiso 1 1 calc R
H18B H 0.6514 -0.1082 0.5327 0.059 Uiso 1 1 calc R
H18C H 0.7552 -0.1854 0.6640 0.059 Uiso 1 1 calc R
C19 C 0.6076(3) 0.7042(3) 0.3078(2) 0.0323(6) Uani 1 1 d .
H19 H 0.5035 0.7612 0.2955 0.039 Uiso 1 1 calc R
C20 C 0.7001(3) 0.7572(3) 0.2406(3) 0.0399(6) Uani 1 1 d .
H20 H 0.6600 0.8485 0.1838 0.048 Uiso 1 1 calc R
C21 C 0.8513(3) 0.6760(3) 0.2568(3) 0.0382(6) Uani 1 1 d .
H21 H 0.9176 0.7102 0.2120 0.046 Uiso 1 1 calc R
C22 C 0.9035(3) 0.5449(3) 0.3392(3) 0.0392(6) Uani 1 1 d .
H22 H 1.0071 0.4859 0.3520 0.047 Uiso 1 1 calc R
C23 C 0.8039(3) 0.4994(3) 0.4034(3) 0.0329(6) Uani 1 1 d .
H23 H 0.8418 0.4083 0.4606 0.040 Uiso 1 1 calc R

loop_
_atom_site_aniso_label
_atom_site_aniso_U_11
_atom_site_aniso_U_22
_atom_site_aniso_U_33
_atom_site_aniso_U_23
_atom_site_aniso_U_13
_atom_site_aniso_U_12
Fe1 0.0209(2) 0.0169(2) 0.0194(3) -0.00444(18) -0.00147(18) -0.00523(19)
N1 0.0222(9) 0.0182(9) 0.0191(10) -0.0033(8) -0.0009(8) -0.0061(8)
N2 0.0212(9) 0.0176(9) 0.0206(10) -0.0045(8) 0.0001(8) -0.0058(8)
N3 0.0254(10) 0.0258(10) 0.0215(10) -0.0069(8) -0.0020(8) -0.0082(8)
C1 0.0234(11) 0.0224(11) 0.0227(12) -0.0062(9) 0.0030(9) -0.0109(10)
C2 0.0254(12) 0.0252(12) 0.0229(12) -0.0075(9) 0.0031(9) -0.0119(10)
C3 0.0245(11) 0.0256(12) 0.0201(12) -0.0055(9) 0.0001(9) -0.0110(10)
C4 0.0227(11) 0.0244(12) 0.0179(11) -0.0032(9) -0.0006(9) -0.0106(9)
C5 0.0221(11) 0.0237(12) 0.0205(11) -0.0007(9) -0.0044(9) -0.0090(9)
C6 0.0188(11) 0.0208(11) 0.0229(12) -0.0027(9) 0.0012(9) -0.0070(9)
C7 0.0195(11) 0.0188(11) 0.0250(12) -0.0021(9) 0.0036(9) -0.0057(9)
C8 0.0191(11) 0.0193(11) 0.0252(12) -0.0042(9) 0.0046(9) -0.0050(9)
C9 0.0196(11) 0.0180(11) 0.0241(12) -0.0052(9) 0.0029(9) -0.0068(9)
C10 0.0270(12) 0.0213(11) 0.0246(12) -0.0078(9) 0.0043(10) -0.0091(10)
C11 0.0335(13) 0.0299(13) 0.0308(14) -0.0134(11) 0.0011(11) -0.0139(11)
C12 0.0416(15) 0.0402(16) 0.0389(16) -0.0211(13) 0.0098(12) -0.0166(13)
C13 0.0340(14) 0.0335(14) 0.0288(14) -0.0102(11) -0.0077(11) -0.0104(11)
C14 0.0584(19) 0.0458(17) 0.0277(15) -0.0051(12) -0.0058(13) -0.0174(15)
C15 0.0242(12) 0.0228(12) 0.0333(14) -0.0028(10) -0.0032(10) -0.0024(10)
C16 0.0423(16) 0.0507(18) 0.0338(16) 0.0100(13) -0.0050(13) -0.0101(14)
C17 0.0288(12) 0.0209(12) 0.0304(13) -0.0073(10) 0.0033(10) -0.0046(10)
C18 0.0506(17) 0.0284(14) 0.0454(17) -0.0127(12) 0.0116(14) -0.0208(13)
C19 0.0276(13) 0.0324(14) 0.0307(14) -0.0011(11) -0.0002(11) -0.0076(11)
C20 0.0439(16) 0.0348(15) 0.0354(15) -0.0003(12) 0.0043(12) -0.0129(13)
C21 0.0404(15) 0.0446(16) 0.0395(16) -0.0119(13) 0.0095(13) -0.0257(13)
C22 0.0249(13) 0.0402(16) 0.0484(17) -0.0070(13) -0.0005(12) -0.0095(12)
C23 0.0285(13) 0.0291(13) 0.0360(15) -0.0032(11) -0.0030(11) -0.0075(11)

loop_
_atom_type_symbol
_atom_type_description
_atom_type_scat_dispersion_real
_atom_type_scat_dispersion_imag
_atom_type_scat_source
C C 0.0033 0.0016 'International Tables Vol C Tables 4.2.6.8 and 6.1.1.4'
H H 0.0000 0.0000 'International Tables Vol C Tables 4.2.6.8 and 6.1.1.4'
N N 0.0061 0.0033 'International Tables Vol C Tables 4.2.6.8 and 6.1.1.4'
O O 0.0106 0.0060 'International Tables Vol C Tables 4.2.6.8 and 6.1.1.4'
Fe Fe 0.3463 0.8444 'International Tables Vol C Tables 4.2.6.8 and 6.1.1.4'

loop_
_geom_angle_atom_site_label_1
_geom_angle_atom_site_label_2
_geom_angle_atom_site_label_3
_geom_angle
_geom_angle_site_symmetry_1
_geom_angle_site_symmetry_3
N2 Fe1 N2 180.000(1) . 2_666
N2 Fe1 N1 90.79(7) . 2_666
N2 Fe1 N1 89.21(7) 2_666 2_666
N2 Fe1 N1 89.21(7) . .
N2 Fe1 N1 90.79(7) 2_666 .
N1 Fe1 N1 180.000(1) 2_666 .
N2 Fe1 N3 89.07(7) . 2_666
N2 Fe1 N3 90.93(7) 2_666 2_666
N1 Fe1 N3 88.97(7) 2_666 2_666
N1 Fe1 N3 91.03(7) . 2_666
N2 Fe1 N3 90.93(7) . .
N2 Fe1 N3 89.07(7) 2_666 .
N1 Fe1 N3 91.03(7) 2_666 .
N1 Fe1 N3 88.97(7) . .
N3 Fe1 N3 180.00(9) 2_666 .
C5 O1 H5 4.2 . .
C10 O2 H10 4.5 . .
C4 N1 C1 106.20(18) . .
C4 N1 Fe1 127.68(14) . .
C1 N1 Fe1 126.04(15) . .
C6 N2 C9 105.92(17) . .
C6 N2 Fe1 128.00(14) . .
C9 N2 Fe1 125.80(14) . .
C23 N3 C19 116.4(2) . .
C23 N3 Fe1 122.01(16) . .
C19 N3 Fe1 121.55(16) . .
N1 C1 C10 125.0(2) . 2_666
N1 C1 C2 110.17(19) . .
C10 C1 C2 124.8(2) 2_666 .
C3 C2 C1 106.96(19) . .
C3 C2 C11 127.3(2) . .
C1 C2 C11 125.8(2) . .
C2 C3 C4 106.59(19) . .
C2 C3 C13 126.9(2) . .
C4 C3 C13 126.5(2) . .
N1 C4 C5 125.0(2) . .
N1 C4 C3 110.08(19) . .
C5 C4 C3 124.9(2) . .
O1 C5 C4 117.5(3) . .
O1 C5 C6 116.8(3) . .
C4 C5 C6 125.7(2) . .
O1 C5 H5 1.2 . .
C4 C5 H5 117.7 . .
C6 C5 H5 116.6 . .
N2 C6 C5 124.3(2) . .
N2 C6 C7 110.37(19) . .
C5 C6 C7 125.3(2) . .
C8 C7 C6 106.66(19) . .
C8 C7 C15 126.9(2) . .
C6 C7 C15 126.5(2) . .
C7 C8 C9 107.07(19) . .
C7 C8 C17 127.7(2) . .
C9 C8 C17 125.1(2) . .
N2 C9 C10 125.0(2) . .
N2 C9 C8 109.97(19) . .
C10 C9 C8 125.0(2) . .
O2 C10 C1 116.5(8) . 2_666
O2 C10 C9 116.3(8) . .
C1 C10 C9 127.2(2) 2_666 .
O2 C10 H10 1.4 . .
C1 C10 H10 115.6 2_666 .
C9 C10 H10 117.3 . .
C2 C11 C12 114.5(2) . .
C2 C11 H11A 108.6 . .
C12 C11 H11A 108.6 . .
C2 C11 H11B 108.6 . .
C12 C11 H11B 108.6 . .
H11A C11 H11B 107.6 . .
C11 C12 H12A 109.5 . .
C11 C12 H12B 109.5 . .
H12A C12 H12B 109.5 . .
C11 C12 H12C 109.5 . .
H12A C12 H12C 109.5 . .
H12B C12 H12C 109.5 . .
C3 C13 C14 112.9(2) . .
C3 C13 H13A 109.0 . .
C14 C13 H13A 109.0 . .
C3 C13 H13B 109.0 . .
C14 C13 H13B 109.0 . .
H13A C13 H13B 107.8 . .
C13 C14 H14A 109.5 . .
C13 C14 H14B 109.5 . .
H14A C14 H14B 109.5 . .
C13 C14 H14C 109.5 . .
H14A C14 H14C 109.5 . .
H14B C14 H14C 109.5 . .
C7 C15 C16 113.7(2) . .
C7 C15 H15A 108.8 . .
C16 C15 H15A 108.8 . .
C7 C15 H15B 108.8 . .
C16 C15 H15B 108.8 . .
H15A C15 H15B 107.7 . .
C15 C16 H16A 109.5 . .
C15 C16 H16B 109.5 . .
H16A C16 H16B 109.5 . .
C15 C16 H16C 109.5 . .
H16A C16 H16C 109.5 . .
H16B C16 H16C 109.5 . .
C8 C17 C18 112.06(19) . .
C8 C17 H17A 109.2 . .
C18 C17 H17A 109.2 . .
C8 C17 H17B 109.2 . .
C18 C17 H17B 109.2 . .
H17A C17 H17B 107.9 . .
C17 C18 H18A 109.5 . .
C17 C18 H18B 109.5 . .
H18A C18 H18B 109.5 . .
C17 C18 H18C 109.5 . .
H18A C18 H18C 109.5 . .
H18B C18 H18C 109.5 . .
N3 C19 C20 123.5(2) . .
N3 C19 H19 118.3 . .
C20 C19 H19 118.3 . .
C19 C20 C21 119.2(3) . .
C19 C20 H20 120.4 . .
C21 C20 H20 120.4 . .
C22 C21 C20 118.2(2) . .
C22 C21 H21 120.9 . .
C20 C21 H21 120.9 . .
C21 C22 C23 119.2(2) . .
C21 C22 H22 120.4 . .
C23 C22 H22 120.4 . .
N3 C23 C22 123.5(2) . .
N3 C23 H23 118.3 . .
C22 C23 H23 118.3 . .

loop_
_geom_bond_atom_site_label_1
_geom_bond_atom_site_label_2
_geom_bond_distance
_geom_bond_site_symmetry_2
Fe1 N2 2.0448(18) .
Fe1 N2 2.0448(18) 2_666
Fe1 N1 2.0476(18) 2_666
Fe1 N1 2.0476(18) .
Fe1 N3 2.2432(19) 2_666
Fe1 N3 2.2432(19) .
O1 C5 1.279(5) .
O1 H5 0.2852 .
O2 C10 1.316(17) .
O2 H10 0.3169 .
N1 C4 1.377(3) .
N1 C1 1.378(3) .
N2 C6 1.382(3) .
N2 C9 1.383(3) .
N3 C23 1.338(3) .
N3 C19 1.339(3) .
C1 C10 1.395(3) 2_666
C1 C2 1.439(3) .
C2 C3 1.371(3) .
C2 C11 1.502(3) .
C3 C4 1.445(3) .
C3 C13 1.499(3) .
C4 C5 1.406(3) .
C5 C6 1.418(3) .
C5 H5 0.9950 .
C6 C7 1.436(3) .
C7 C8 1.373(3) .
C7 C15 1.500(3) .
C8 C9 1.438(3) .
C8 C17 1.500(3) .
C9 C10 1.397(3) .
C10 C1 1.395(3) 2_666
C10 H10 1.0005 .
C11 C12 1.519(3) .
C11 H11A 0.9900 .
C11 H11B 0.9900 .
C12 H12A 0.9800 .
C12 H12B 0.9800 .
C12 H12C 0.9800 .
C13 C14 1.516(4) .
C13 H13A 0.9900 .
C13 H13B 0.9900 .
C14 H14A 0.9800 .
C14 H14B 0.9800 .
C14 H14C 0.9800 .
C15 C16 1.515(3) .
C15 H15A 0.9900 .
C15 H15B 0.9900 .
C16 H16A 0.9800 .
C16 H16B 0.9800 .
C16 H16C 0.9800 .
C17 C18 1.518(3) .
C17 H17A 0.9900 .
C17 H17B 0.9900 .
C18 H18A 0.9800 .
C18 H18B 0.9800 .
C18 H18C 0.9800 .
C19 C20 1.377(3) .
C19 H19 0.9500 .
C20 C21 1.377(4) .
C20 H20 0.9500 .
C21 C22 1.368(4) .
C21 H21 0.9500 .
C22 C23 1.380(3) .
C22 H22 0.9500 .
C23 H23 0.9500 .
